data_4518964
loop_
_publ_author_name
'Grell, Yvonne'
'Xie, Xiulan'
'Ivlev, Sergei I.'
'Meggers, Eric'

_publ_section_title
;
 Enantioselective \a-Fluorination and \a-Chlorination of N-Acyl Pyrazoles
 Catalyzed by a Non-C2-Symmetric Chiral-at-Rhodium Catalyst
;
_journal_name_full 'ACS Catalysis'
_journal_page_first 11396
_journal_page_last 11406
_journal_paper_doi 10.1021/acscatal.1c02901
_journal_year 2021
_chemical_formula_moiety 'C46 H46 N6 Rh, F6 P'
_chemical_formula_sum 'C46 H46 F6 N6 P Rh'
_chemical_formula_weight 930.77
_space_group_crystal_system monoclinic
_space_group_IT_number 14
_space_group_name_Hall '-P 2yn'
_space_group_name_H-M_alt 'P 1 21/n 1'
_atom_sites_solution_hydrogens geom
_atom_sites_solution_primary direct
_atom_sites_solution_secondary difmap
_audit_creation_method SHELXL-2018/3
_cell_angle_alpha 90
_cell_angle_beta 95.521(2)
_cell_angle_gamma 90
_cell_formula_units_Z 4
_cell_length_a 8.7967(5)
_cell_length_b 23.7327(15)
_cell_length_c 22.4247(14)
_cell_measurement_reflns_used 9919
_cell_measurement_temperature 100
_cell_measurement_theta_max 28.2838
_cell_measurement_theta_min 2.4155
_cell_volume 4659.9(5)
_computing_cell_refinement 'APEX3 v2019.1-0 (Bruker AXS)'
_computing_data_collection 'APEX3 v2019.1-0 (Bruker AXS)'
_computing_data_reduction 'SAINT V8.40A (Bruker Nano, Inc., 2019)'
_computing_molecular_graphics 'Diamond v4.6.4 (Brandenburg, 2020)'
_computing_publication_material 'SAINT V8.38A (Bruker AXS Inc., 2017)'
_computing_structure_refinement 'SHELXL-2018/3 (Sheldrick, 2018)'
_computing_structure_solution 'SHELXT 2014/5 (Sheldrick, 2014)'
_diffrn_ambient_temperature 100
_diffrn_detector 'PHOTON 100'
_diffrn_measured_fraction_theta_full 0.999
_diffrn_measured_fraction_theta_max 0.997
_diffrn_measurement_device_type 'Bruker D8 QUEST'
_diffrn_measurement_method '\w and \f scans'
_diffrn_radiation_collimation '0.8 mm diameter'
_diffrn_radiation_type MoK\a
_diffrn_radiation_wavelength 0.71073
_diffrn_reflns_av_R_equivalents 0.0669
_diffrn_reflns_av_unetI/netI 0.0611
_diffrn_reflns_Laue_measured_fraction_full 0.999
_diffrn_reflns_Laue_measured_fraction_max 0.997
_diffrn_reflns_limit_h_max 11
_diffrn_reflns_limit_h_min -11
_diffrn_reflns_limit_k_max 31
_diffrn_reflns_limit_k_min -24
_diffrn_reflns_limit_l_max 29
_diffrn_reflns_limit_l_min -28
_diffrn_reflns_number 72282
_diffrn_reflns_point_group_measured_fraction_full 0.999
_diffrn_reflns_point_group_measured_fraction_max 0.997
_diffrn_reflns_theta_full 25.242
_diffrn_reflns_theta_max 28.350
_diffrn_reflns_theta_min 1.944
_diffrn_source 'microfocus X-ray tube'
_diffrn_source_current 1.00
_diffrn_source_power 0.050
_diffrn_source_voltage 50.0
_exptl_absorpt_coefficient_mu 0.462
_exptl_absorpt_correction_T_max 0.9867
_exptl_absorpt_correction_T_min 0.8712
_exptl_absorpt_correction_type multi-scan
_exptl_absorpt_process_details
;Krause, L., Herbst-Irmer, R., Sheldrick G.M. & Stalke D.,
 J. Appl. Cryst. 48 (2015) 3-10.
;
_exptl_crystal_colour colorless
_exptl_crystal_density_diffrn 1.327
_exptl_crystal_density_method 'not measured'
_exptl_crystal_description needle
_exptl_crystal_F_000 1912
_exptl_crystal_size_max 0.359
_exptl_crystal_size_mid 0.067
_exptl_crystal_size_min 0.056
_refine_diff_density_max 0.674
_refine_diff_density_min -0.848
_refine_diff_density_rms 0.089
_refine_ls_extinction_method none
_refine_ls_goodness_of_fit_ref 1.022
_refine_ls_hydrogen_treatment constr
_refine_ls_matrix_type full
_refine_ls_number_parameters 591
_refine_ls_number_reflns 11612
_refine_ls_number_restraints 78
_refine_ls_restrained_S_all 1.020
_refine_ls_R_factor_all 0.0781
_refine_ls_R_factor_gt 0.0475
_refine_ls_shift/su_max 0.001
_refine_ls_shift/su_mean 0.000
_refine_ls_structure_factor_coef Fsqd
_refine_ls_weighting_details 'w=1/[\s^2^(Fo^2^)+(0.0333P)^2^+6.3784P] where P=(Fo^2^+2Fc^2^)/3'
_refine_ls_weighting_scheme calc
_refine_ls_wR_factor_gt 0.0871
_refine_ls_wR_factor_ref 0.0954
_reflns_Friedel_coverage 0.000
_reflns_number_gt 8560
_reflns_number_total 11612
_reflns_threshold_expression 'I > 2\s(I)'
_cod_data_source_file cs1c02901_si_002.cif
_cod_data_source_block YG392
_cod_original_sg_symbol_H-M 'P 21/n'
_cod_database_code 4518964
_shelx_shelxl_version_number 2018/3
_shelx_space_group_comment
;
The symmetry employed for this shelxl refinement is uniquely defined
by the following loop, which should always be used as a source of
symmetry information in preference to the above space-group names.
They are only intended as comments.
;
_shelx_estimated_absorpt_t_min 0.852
_shelx_estimated_absorpt_t_max 0.975

loop_
_space_group_symop_operation_xyz
'x, y, z'
'-x+1/2, y+1/2, -z+1/2'
'-x, -y, -z'
'x-1/2, -y-1/2, z-1/2'

loop_
_atom_site_label
_atom_site_type_symbol
_atom_site_fract_x
_atom_site_fract_y
_atom_site_fract_z
_atom_site_U_iso_or_equiv
_atom_site_adp_type
_atom_site_occupancy
_atom_site_site_symmetry_order
_atom_site_calc_flag
_atom_site_refinement_flags_posn
_atom_site_refinement_flags_adp
_atom_site_refinement_flags_occupancy
_atom_site_disorder_assembly
_atom_site_disorder_group
Rh1 Rh 0.68280(2) 0.37699(2) 0.38782(2) 0.01209(6) Uani 1 1 d . . . . .
F1 F 0.0430(2) 0.39113(8) 0.17879(9) 0.0445(5) Uani 1 1 d . . . . .
P1 P 0.13857(11) 0.34487(4) 0.14625(4) 0.0358(2) Uani 1 1 d . . . . .
C1 C 0.3200(3) 0.37927(11) 0.33742(12) 0.0183(5) Uani 1 1 d . . . . .
N1 N 0.4470(3) 0.37997(9) 0.35279(10) 0.0177(5) Uani 1 1 d . . . . .
C2 C 0.1582(3) 0.37775(13) 0.31752(13) 0.0255(6) Uani 1 1 d . . . . .
H2A H 0.125407 0.414843 0.301955 0.038 Uiso 1 1 calc R U . . .
H2B H 0.100528 0.367907 0.351327 0.038 Uiso 1 1 calc R U . . .
H2C H 0.139220 0.349471 0.285824 0.038 Uiso 1 1 calc R U . . .
F2 F 0.2885(2) 0.36202(8) 0.18855(9) 0.0431(5) Uani 1 1 d . . . . .
N2 N 0.7263(3) 0.36823(9) 0.29446(10) 0.0183(5) Uani 1 1 d . . . . .
C5 C 0.8959(3) 0.38026(11) 0.42822(11) 0.0151(5) Uani 1 1 d . . . . .
F5 F 0.1758(3) 0.39019(12) 0.09798(11) 0.0820(9) Uani 1 1 d . . . . .
N5 N 0.6489(2) 0.29458(9) 0.41139(10) 0.0148(5) Uani 1 1 d . . . . .
N4 N 0.9009(2) 0.52910(9) 0.37679(10) 0.0162(5) Uani 1 1 d . . . . .
F4 F -0.0122(3) 0.32750(12) 0.10494(9) 0.0663(7) Uani 1 1 d . . . . .
C4 C 0.6821(4) 0.38145(14) 0.17919(13) 0.0337(7) Uani 1 1 d . . . . .
H4A H 0.755257 0.358709 0.159282 0.051 Uiso 1 1 calc R U . . .
H4B H 0.694845 0.421284 0.169283 0.051 Uiso 1 1 calc R U . . .
H4C H 0.577897 0.369467 0.165533 0.051 Uiso 1 1 calc R U . . .
N3 N 0.7319(2) 0.45928(8) 0.37355(9) 0.0130(4) Uani 1 1 d . . . . .
F3 F 0.1008(3) 0.29923(8) 0.19484(9) 0.0499(6) Uani 1 1 d . . . . .
C3 C 0.7093(3) 0.37383(12) 0.24411(14) 0.0229(6) Uani 1 1 d . . . . .
C6 C 0.9809(3) 0.33653(11) 0.45636(12) 0.0186(6) Uani 1 1 d . . . . .
H6 H 0.937840 0.299851 0.456869 0.022 Uiso 1 1 calc R U . . .
F6 F 0.2333(3) 0.29853(11) 0.11429(9) 0.0646(7) Uani 1 1 d . . . . .
N6 N 0.6506(2) 0.24277(9) 0.38422(10) 0.0153(5) Uani 1 1 d . . . . .
C9 C 1.1103(3) 0.44377(12) 0.45888(12) 0.0195(6) Uani 1 1 d . . . . .
H9 H 1.152997 0.480568 0.460368 0.023 Uiso 1 1 calc R U . . .
C8 C 1.1925(3) 0.39866(13) 0.48538(12) 0.0223(6) Uani 1 1 d . . . . .
H8 H 1.292464 0.404334 0.504482 0.027 Uiso 1 1 calc R U . . .
C7 C 1.1276(3) 0.34553(12) 0.48368(12) 0.0222(6) Uani 1 1 d . . . . .
H7 H 1.184046 0.314721 0.501459 0.027 Uiso 1 1 calc R U . . .
C11 C 0.8698(3) 0.47609(10) 0.39642(11) 0.0145(5) Uani 1 1 d . . . . .
C17 C 0.5059(3) 0.55086(12) 0.26243(13) 0.0211(6) Uani 1 1 d . . . . .
C10 C 0.9646(3) 0.43442(11) 0.43010(11) 0.0159(5) Uani 1 1 d . . . . .
C12 C 1.0386(3) 0.56250(12) 0.39115(13) 0.0238(6) Uani 1 1 d . . . . .
H12A H 1.127384 0.541679 0.379545 0.036 Uiso 1 1 calc R U . . .
H12B H 1.051715 0.570029 0.434307 0.036 Uiso 1 1 calc R U . . .
H12C H 1.029422 0.598264 0.369246 0.036 Uiso 1 1 calc R U . . .
C13 C 0.6709(3) 0.50113(10) 0.33563(11) 0.0144(5) Uani 1 1 d . . . . .
C14 C 0.7767(3) 0.54554(11) 0.33749(11) 0.0163(6) Uani 1 1 d . . . . .
C15 C 0.7488(3) 0.59343(11) 0.30271(12) 0.0198(6) Uani 1 1 d . . . . .
H15 H 0.819713 0.623717 0.304050 0.024 Uiso 1 1 calc R U . . .
C16 C 0.6141(3) 0.59512(11) 0.26620(12) 0.0214(6) Uani 1 1 d . . . . .
H16 H 0.592589 0.627700 0.242262 0.026 Uiso 1 1 calc R U . . .
C18 C 0.5366(3) 0.50340(11) 0.29800(12) 0.0175(6) Uani 1 1 d . . . . .
H18 H 0.466322 0.472932 0.296496 0.021 Uiso 1 1 calc R U . . .
C23 C 0.6303(3) 0.38750(10) 0.47232(12) 0.0143(5) Uani 1 1 d . . . . .
C24 C 0.6162(3) 0.43801(11) 0.50191(12) 0.0175(6) Uani 1 1 d . . . . .
H24 H 0.631119 0.472525 0.481814 0.021 Uiso 1 1 calc R U . . .
C25 C 0.5802(3) 0.43858(12) 0.56120(12) 0.0201(6) Uani 1 1 d . . . . .
H25 H 0.570828 0.473565 0.581100 0.024 Uiso 1 1 calc R U . . .
C26 C 0.5580(3) 0.38879(12) 0.59134(13) 0.0223(6) Uani 1 1 d . . . . .
H26 H 0.533849 0.389662 0.631713 0.027 Uiso 1 1 calc R U . . .
C27 C 0.5712(3) 0.33773(12) 0.56244(12) 0.0212(6) Uani 1 1 d . . . . .
H27 H 0.555975 0.303389 0.582792 0.025 Uiso 1 1 calc R U . . .
C28 C 0.6071(3) 0.33712(11) 0.50322(12) 0.0173(6) Uani 1 1 d . . . . .
C29 C 0.6173(3) 0.28585(11) 0.46776(12) 0.0175(6) Uani 1 1 d . . . . .
C30 C 0.5985(3) 0.22824(11) 0.47797(12) 0.0202(6) Uani 1 1 d . . . . .
H30 H 0.577346 0.210809 0.514403 0.024 Uiso 1 1 calc R U . . .
C31 C 0.6170(3) 0.20197(11) 0.42444(12) 0.0186(6) Uani 1 1 d . . . . .
C32 C 0.6024(3) 0.14127(11) 0.41088(12) 0.0195(6) Uani 1 1 d . . . . .
C33 C 0.5104(4) 0.10888(12) 0.44468(14) 0.0273(7) Uani 1 1 d . . . . .
H33 H 0.456317 0.126423 0.474341 0.033 Uiso 1 1 calc R U . . .
C34 C 0.4969(4) 0.05118(12) 0.43543(14) 0.0308(7) Uani 1 1 d . . . . .
H34 H 0.433837 0.029551 0.458816 0.037 Uiso 1 1 calc R U . . .
C35 C 0.5748(4) 0.02492(12) 0.39236(14) 0.0298(7) Uani 1 1 d . . . . .
H35 H 0.565954 -0.014612 0.386339 0.036 Uiso 1 1 calc R U . . .
C36 C 0.6656(4) 0.05678(12) 0.35815(14) 0.0278(7) Uani 1 1 d . . . . .
H36 H 0.717928 0.039036 0.328120 0.033 Uiso 1 1 calc R U . . .
C37 C 0.6808(3) 0.11447(11) 0.36733(14) 0.0254(7) Uani 1 1 d . . . . .
H37 H 0.744707 0.135827 0.344013 0.030 Uiso 1 1 calc R U . . .
C38 C 0.6382(3) 0.23946(10) 0.31943(12) 0.0173(6) Uani 1 1 d . . . . .
C39 C 0.7703(3) 0.23920(11) 0.28991(13) 0.0219(6) Uani 1 1 d . . . . .
C40 C 0.7511(4) 0.23755(11) 0.22738(14) 0.0300(7) Uani 1 1 d . . . . .
H40 H 0.838968 0.237512 0.205832 0.036 Uiso 1 1 calc R U . . .
C41 C 0.6077(4) 0.23597(12) 0.19584(14) 0.0347(8) Uani 1 1 d . . . . .
C42 C 0.4806(4) 0.23619(12) 0.22716(14) 0.0319(8) Uani 1 1 d . . . . .
H42 H 0.382147 0.235206 0.205670 0.038 Uiso 1 1 calc R U . . .
C43 C 0.4925(3) 0.23783(11) 0.28949(13) 0.0233(6) Uani 1 1 d . . . . .
C44 C 0.9248(3) 0.24243(12) 0.32348(14) 0.0273(7) Uani 1 1 d . . . . .
H44A H 1.003012 0.238598 0.295432 0.041 Uiso 1 1 calc R U . . .
H44B H 0.936257 0.211972 0.353075 0.041 Uiso 1 1 calc R U . . .
H44C H 0.936701 0.278853 0.343993 0.041 Uiso 1 1 calc R U . . .
C45 C 0.5927(6) 0.23425(16) 0.12751(15) 0.0564(12) Uani 1 1 d . . . . .
H45A H 0.598250 0.195085 0.114026 0.085 Uiso 1 1 calc R U . . .
H45B H 0.675858 0.255997 0.112594 0.085 Uiso 1 1 calc R U . . .
H45C H 0.494397 0.250544 0.112032 0.085 Uiso 1 1 calc R U . . .
C46 C 0.3532(3) 0.23749(13) 0.32318(15) 0.0313(7) Uani 1 1 d . . . . .
H46A H 0.263700 0.248176 0.296127 0.047 Uiso 1 1 calc R U . . .
H46B H 0.366770 0.264431 0.356386 0.047 Uiso 1 1 calc R U . . .
H46C H 0.338128 0.199629 0.339044 0.047 Uiso 1 1 calc R U . . .
C19_1 C 0.3543(8) 0.5572(2) 0.2219(3) 0.0236(15) Uani 0.731(8) 1 d D U P A 1
C20_1 C 0.3930(8) 0.5654(3) 0.1576(2) 0.0502(18) Uani 0.731(8) 1 d D U P A 1
H20A_1 H 0.444148 0.531623 0.144333 0.075 Uiso 0.731(8) 1 calc R U P A 1
H20B_1 H 0.460866 0.597997 0.155727 0.075 Uiso 0.731(8) 1 calc R U P A 1
H20C_1 H 0.298850 0.571928 0.131450 0.075 Uiso 0.731(8) 1 calc R U P A 1
C21_1 C 0.2674(6) 0.6087(2) 0.2425(3) 0.0424(14) Uani 0.731(8) 1 d D . P A 1
H21A_1 H 0.328559 0.642719 0.238278 0.064 Uiso 0.731(8) 1 calc R U P A 1
H21B_1 H 0.248409 0.603922 0.284524 0.064 Uiso 0.731(8) 1 calc R U P A 1
H21C_1 H 0.169834 0.612246 0.217730 0.064 Uiso 0.731(8) 1 calc R U P A 1
C22_1 C 0.2508(5) 0.5060(2) 0.2271(3) 0.0456(19) Uani 0.731(8) 1 d D . P A 1
H22A_1 H 0.156519 0.510942 0.200576 0.068 Uiso 0.731(8) 1 calc R U P A 1
H22B_1 H 0.225774 0.502259 0.268591 0.068 Uiso 0.731(8) 1 calc R U P A 1
H22C_1 H 0.303681 0.471946 0.215510 0.068 Uiso 0.731(8) 1 calc R U P A 1
C19_2 C 0.377(3) 0.5525(7) 0.2137(10) 0.042(6) Uani 0.269(8) 1 d D U P A 2
C20_2 C 0.383(2) 0.5994(8) 0.1671(8) 0.061(5) Uani 0.269(8) 1 d D U P A 2
H20A_2 H 0.472264 0.593690 0.144654 0.092 Uiso 0.269(8) 1 calc R U P A 2
H20B_2 H 0.391871 0.636000 0.187473 0.092 Uiso 0.269(8) 1 calc R U P A 2
H20C_2 H 0.290033 0.598608 0.139519 0.092 Uiso 0.269(8) 1 calc R U P A 2
C21_2 C 0.2347(18) 0.5614(10) 0.2468(6) 0.079(8) Uani 0.269(8) 1 d D . P A 2
H21A_2 H 0.143683 0.561163 0.217904 0.118 Uiso 0.269(8) 1 calc R U P A 2
H21B_2 H 0.242085 0.597707 0.267671 0.118 Uiso 0.269(8) 1 calc R U P A 2
H21C_2 H 0.227131 0.531023 0.275951 0.118 Uiso 0.269(8) 1 calc R U P A 2
C22_2 C 0.357(2) 0.4973(6) 0.1777(8) 0.076(7) Uani 0.269(8) 1 d D . P A 2
H22A_2 H 0.277539 0.502234 0.144497 0.114 Uiso 0.269(8) 1 calc R U P A 2
H22B_2 H 0.328222 0.466958 0.203921 0.114 Uiso 0.269(8) 1 calc R U P A 2
H22C_2 H 0.453930 0.487669 0.161726 0.114 Uiso 0.269(8) 1 calc R U P A 2

loop_
_atom_site_aniso_label
_atom_site_aniso_U_11
_atom_site_aniso_U_22
_atom_site_aniso_U_33
_atom_site_aniso_U_23
_atom_site_aniso_U_13
_atom_site_aniso_U_12
Rh1 0.01184(10) 0.01067(9) 0.01340(10) -0.00095(9) -0.00057(7) -0.00145(9)
F1 0.0495(12) 0.0479(12) 0.0349(11) -0.0114(9) -0.0014(9) 0.0176(10)
P1 0.0398(5) 0.0471(5) 0.0199(4) -0.0046(4) -0.0001(4) 0.0114(4)
C1 0.0220(15) 0.0169(13) 0.0163(13) -0.0026(11) 0.0035(11) -0.0033(12)
N1 0.0197(12) 0.0137(10) 0.0193(12) 0.0001(10) -0.0006(9) -0.0032(10)
C2 0.0163(14) 0.0350(16) 0.0252(15) -0.0037(14) 0.0014(12) -0.0071(13)
F2 0.0376(11) 0.0475(12) 0.0436(12) -0.0061(9) 0.0009(9) -0.0004(9)
N2 0.0229(12) 0.0122(11) 0.0201(13) -0.0002(9) 0.0028(10) -0.0021(9)
C5 0.0130(12) 0.0205(13) 0.0117(12) -0.0027(11) 0.0003(10) -0.0019(11)
F5 0.091(2) 0.110(2) 0.0481(15) 0.0409(15) 0.0229(14) 0.0255(17)
N5 0.0158(11) 0.0106(10) 0.0179(12) -0.0009(9) 0.0014(9) -0.0006(9)
N4 0.0161(12) 0.0148(11) 0.0170(12) -0.0003(9) -0.0015(9) -0.0047(9)
F4 0.0485(14) 0.109(2) 0.0378(13) -0.0336(13) -0.0140(10) 0.0262(14)
C4 0.044(2) 0.0370(18) 0.0195(15) 0.0033(14) 0.0012(14) -0.0021(16)
N3 0.0121(11) 0.0114(10) 0.0152(11) 0.0006(9) -0.0003(9) 0.0000(9)
F3 0.0657(15) 0.0392(11) 0.0434(12) -0.0048(10) -0.0024(11) -0.0146(11)
C3 0.0219(15) 0.0163(13) 0.0304(17) -0.0013(13) 0.0015(12) -0.0001(13)
C6 0.0202(14) 0.0188(13) 0.0167(14) 0.0016(11) 0.0011(11) 0.0013(11)
F6 0.0627(15) 0.0922(19) 0.0364(12) -0.0293(12) -0.0081(11) 0.0357(14)
N6 0.0152(12) 0.0122(10) 0.0183(12) -0.0012(9) 0.0003(10) -0.0010(9)
C9 0.0142(14) 0.0229(14) 0.0206(15) -0.0003(12) -0.0021(11) -0.0027(11)
C8 0.0121(14) 0.0346(16) 0.0190(15) 0.0005(12) -0.0041(11) -0.0023(12)
C7 0.0177(14) 0.0276(15) 0.0206(15) 0.0030(12) -0.0021(12) 0.0054(12)
C11 0.0146(13) 0.0145(12) 0.0144(13) -0.0039(10) 0.0008(10) -0.0037(10)
C17 0.0205(15) 0.0195(14) 0.0222(15) 0.0012(12) -0.0034(12) 0.0011(12)
C10 0.0157(13) 0.0189(13) 0.0130(13) -0.0002(11) 0.0006(11) -0.0017(11)
C12 0.0217(15) 0.0217(14) 0.0267(16) 0.0017(12) -0.0037(12) -0.0098(12)
C13 0.0152(13) 0.0131(12) 0.0151(13) -0.0002(10) 0.0030(11) 0.0003(10)
C14 0.0181(14) 0.0177(13) 0.0131(13) -0.0034(11) 0.0022(11) -0.0039(11)
C15 0.0232(15) 0.0146(13) 0.0209(15) 0.0003(11) -0.0006(12) -0.0071(11)
C16 0.0270(16) 0.0170(14) 0.0197(15) 0.0058(11) -0.0008(12) -0.0004(12)
C18 0.0183(14) 0.0145(12) 0.0189(14) -0.0011(11) -0.0027(11) -0.0023(11)
C23 0.0097(12) 0.0172(13) 0.0156(13) -0.0030(10) -0.0004(10) 0.0018(10)
C24 0.0128(13) 0.0178(13) 0.0210(15) -0.0012(11) -0.0027(11) -0.0001(11)
C25 0.0143(14) 0.0226(14) 0.0230(15) -0.0078(12) 0.0001(11) -0.0006(11)
C26 0.0186(14) 0.0311(17) 0.0174(14) -0.0028(12) 0.0026(11) -0.0008(12)
C27 0.0243(15) 0.0226(14) 0.0166(14) 0.0024(12) 0.0012(12) -0.0032(12)
C28 0.0151(13) 0.0181(13) 0.0184(14) -0.0013(11) -0.0004(11) 0.0000(11)
C29 0.0180(14) 0.0170(13) 0.0169(14) 0.0004(11) -0.0005(11) -0.0020(11)
C30 0.0270(16) 0.0170(13) 0.0164(14) 0.0024(11) 0.0013(12) -0.0028(12)
C31 0.0183(14) 0.0135(13) 0.0235(15) 0.0044(11) -0.0009(12) -0.0029(11)
C32 0.0221(15) 0.0141(12) 0.0208(15) 0.0038(11) -0.0061(12) 0.0002(11)
C33 0.0380(18) 0.0193(14) 0.0241(16) 0.0052(12) 0.0010(14) -0.0054(13)
C34 0.0382(19) 0.0208(15) 0.0316(18) 0.0103(13) -0.0065(15) -0.0103(14)
C35 0.0344(18) 0.0125(13) 0.0388(19) 0.0038(13) -0.0152(15) -0.0052(13)
C36 0.0294(17) 0.0177(14) 0.0349(18) -0.0020(13) -0.0045(14) 0.0042(13)
C37 0.0253(16) 0.0161(14) 0.0333(17) 0.0030(12) -0.0044(13) -0.0009(12)
C38 0.0242(15) 0.0098(12) 0.0171(14) 0.0003(10) -0.0013(11) -0.0002(11)
C39 0.0298(16) 0.0097(12) 0.0266(16) -0.0009(11) 0.0059(13) 0.0004(12)
C40 0.052(2) 0.0135(14) 0.0269(17) -0.0014(12) 0.0163(16) 0.0069(14)
C41 0.067(3) 0.0157(14) 0.0202(16) -0.0033(12) -0.0041(16) 0.0080(15)
C42 0.044(2) 0.0175(14) 0.0299(18) -0.0038(13) -0.0171(15) 0.0048(14)
C43 0.0293(16) 0.0107(13) 0.0280(16) -0.0035(12) -0.0069(13) -0.0003(12)
C44 0.0239(16) 0.0217(15) 0.0383(19) -0.0024(13) 0.0123(14) -0.0013(13)
C45 0.106(4) 0.036(2) 0.025(2) -0.0051(16) -0.001(2) 0.013(2)
C46 0.0219(16) 0.0237(15) 0.046(2) -0.0010(14) -0.0083(14) -0.0014(13)
C19_1 0.017(3) 0.025(3) 0.025(3) 0.018(2) -0.012(2) -0.006(2)
C20_1 0.044(3) 0.081(5) 0.022(3) 0.008(3) -0.014(2) -0.016(4)
C21_1 0.026(3) 0.033(3) 0.064(4) 0.017(2) -0.018(2) 0.006(2)
C22_1 0.033(3) 0.029(3) 0.067(4) 0.017(3) -0.037(3) -0.013(2)
C19_2 0.031(10) 0.022(7) 0.072(13) -0.014(6) 0.004(8) 0.006(7)
C20_2 0.050(10) 0.066(9) 0.061(11) 0.007(9) -0.030(8) 0.002(10)
C21_2 0.046(9) 0.16(3) 0.027(8) -0.014(10) -0.008(6) 0.011(11)
C22_2 0.098(14) 0.047(8) 0.068(12) -0.023(7) -0.067(11) 0.028(8)

loop_
_atom_type_symbol
_atom_type_description
_atom_type_scat_dispersion_real
_atom_type_scat_dispersion_imag
_atom_type_scat_source
C C 0.0033 0.0016 'International Tables Vol C Tables 4.2.6.8 and 6.1.1.4'
H H 0.0000 0.0000 'International Tables Vol C Tables 4.2.6.8 and 6.1.1.4'
N N 0.0061 0.0033 'International Tables Vol C Tables 4.2.6.8 and 6.1.1.4'
F F 0.0171 0.0103 'International Tables Vol C Tables 4.2.6.8 and 6.1.1.4'
P P 0.1023 0.0942 'International Tables Vol C Tables 4.2.6.8 and 6.1.1.4'
Rh Rh -1.1178 0.9187 'International Tables Vol C Tables 4.2.6.8 and 6.1.1.4'

loop_
_geom_angle_atom_site_label_1
_geom_angle_atom_site_label_2
_geom_angle_atom_site_label_3
_geom_angle
_geom_angle_site_symmetry_1
_geom_angle_site_symmetry_3
_geom_angle_publ_flag
C5 Rh1 C23 81.86(10) . . ?
C5 Rh1 N3 80.23(10) . . ?
C23 Rh1 N3 95.78(9) . . ?
C5 Rh1 N5 94.19(10) . . ?
C23 Rh1 N5 79.83(9) . . ?
N3 Rh1 N5 173.39(8) . . ?
C5 Rh1 N1 173.20(9) . . ?
C23 Rh1 N1 92.26(9) . . ?
N3 Rh1 N1 97.07(8) . . ?
N5 Rh1 N1 88.09(8) . . ?
C5 Rh1 N2 101.28(9) . . ?
C23 Rh1 N2 176.42(9) . . ?
N3 Rh1 N2 83.14(8) . . ?
N5 Rh1 N2 101.54(8) . . ?
N1 Rh1 N2 84.50(8) . . ?
F5 P1 F6 90.57(15) . . ?
F5 P1 F3 179.90(17) . . ?
F6 P1 F3 89.48(13) . . ?
F5 P1 F4 89.63(16) . . ?
F6 P1 F4 90.12(12) . . ?
F3 P1 F4 90.28(14) . . ?
F5 P1 F1 89.89(14) . . ?
F6 P1 F1 179.54(15) . . ?
F3 P1 F1 90.06(12) . . ?
F4 P1 F1 89.89(12) . . ?
F5 P1 F2 91.13(14) . . ?
F6 P1 F2 90.30(12) . . ?
F3 P1 F2 88.96(11) . . ?
F4 P1 F2 179.13(14) . . ?
F1 P1 F2 89.69(11) . . ?
N1 C1 C2 179.4(3) . . ?
C1 N1 Rh1 175.3(2) . . ?
C1 C2 H2A 109.5 . . ?
C1 C2 H2B 109.5 . . ?
H2A C2 H2B 109.5 . . ?
C1 C2 H2C 109.5 . . ?
H2A C2 H2C 109.5 . . ?
H2B C2 H2C 109.5 . . ?
C3 N2 Rh1 158.5(2) . . ?
C6 C5 C10 116.9(2) . . ?
C6 C5 Rh1 127.9(2) . . ?
C10 C5 Rh1 115.20(19) . . ?
C29 N5 N6 107.0(2) . . ?
C29 N5 Rh1 116.06(17) . . ?
N6 N5 Rh1 136.90(17) . . ?
C11 N4 C14 107.0(2) . . ?
C11 N4 C12 128.1(2) . . ?
C14 N4 C12 124.9(2) . . ?
C3 C4 H4A 109.5 . . ?
C3 C4 H4B 109.5 . . ?
H4A C4 H4B 109.5 . . ?
C3 C4 H4C 109.5 . . ?
H4A C4 H4C 109.5 . . ?
H4B C4 H4C 109.5 . . ?
C11 N3 C13 107.9(2) . . ?
C11 N3 Rh1 115.25(17) . . ?
C13 N3 Rh1 135.40(17) . . ?
N2 C3 C4 178.1(3) . . ?
C7 C6 C5 121.3(3) . . ?
C7 C6 H6 119.3 . . ?
C5 C6 H6 119.3 . . ?
N5 N6 C31 109.1(2) . . ?
N5 N6 C38 119.4(2) . . ?
C31 N6 C38 128.3(2) . . ?
C8 C9 C10 119.4(3) . . ?
C8 C9 H9 120.3 . . ?
C10 C9 H9 120.3 . . ?
C7 C8 C9 119.5(3) . . ?
C7 C8 H8 120.2 . . ?
C9 C8 H8 120.2 . . ?
C8 C7 C6 121.0(3) . . ?
C8 C7 H7 119.5 . . ?
C6 C7 H7 119.5 . . ?
N3 C11 N4 110.8(2) . . ?
N3 C11 C10 116.8(2) . . ?
N4 C11 C10 131.9(2) . . ?
C18 C17 C16 118.3(2) . . ?
C18 C17 C19_2 122.1(7) . . ?
C16 C17 C19_2 118.8(7) . . ?
C18 C17 C19_1 121.6(3) . . ?
C16 C17 C19_1 120.0(3) . . ?
C9 C10 C5 121.8(2) . . ?
C9 C10 C11 125.9(2) . . ?
C5 C10 C11 112.2(2) . . ?
N4 C12 H12A 109.5 . . ?
N4 C12 H12B 109.5 . . ?
H12A C12 H12B 109.5 . . ?
N4 C12 H12C 109.5 . . ?
H12A C12 H12C 109.5 . . ?
H12B C12 H12C 109.5 . . ?
N3 C13 C18 131.3(2) . . ?
N3 C13 C14 107.7(2) . . ?
C18 C13 C14 120.9(2) . . ?
C15 C14 N4 132.2(2) . . ?
C15 C14 C13 121.2(2) . . ?
N4 C14 C13 106.6(2) . . ?
C16 C15 C14 117.0(2) . . ?
C16 C15 H15 121.5 . . ?
C14 C15 H15 121.5 . . ?
C15 C16 C17 123.4(3) . . ?
C15 C16 H16 118.3 . . ?
C17 C16 H16 118.3 . . ?
C13 C18 C17 119.2(2) . . ?
C13 C18 H18 120.4 . . ?
C17 C18 H18 120.4 . . ?
C24 C23 C28 118.5(2) . . ?
C24 C23 Rh1 126.9(2) . . ?
C28 C23 Rh1 114.62(18) . . ?
C23 C24 C25 120.3(3) . . ?
C23 C24 H24 119.8 . . ?
C25 C24 H24 119.8 . . ?
C26 C25 C24 120.8(3) . . ?
C26 C25 H25 119.6 . . ?
C24 C25 H25 119.6 . . ?
C27 C26 C25 119.8(3) . . ?
C27 C26 H26 120.1 . . ?
C25 C26 H26 120.1 . . ?
C26 C27 C28 119.5(3) . . ?
C26 C27 H27 120.3 . . ?
C28 C27 H27 120.3 . . ?
C27 C28 C23 121.1(2) . . ?
C27 C28 C29 124.0(2) . . ?
C23 C28 C29 114.9(2) . . ?
N5 C29 C30 110.2(2) . . ?
N5 C29 C28 114.5(2) . . ?
C30 C29 C28 135.3(3) . . ?
C31 C30 C29 105.9(2) . . ?
C31 C30 H30 127.0 . . ?
C29 C30 H30 127.0 . . ?
N6 C31 C30 107.7(2) . . ?
N6 C31 C32 124.9(2) . . ?
C30 C31 C32 127.4(2) . . ?
C33 C32 C37 118.7(3) . . ?
C33 C32 C31 118.1(3) . . ?
C37 C32 C31 123.2(3) . . ?
C34 C33 C32 120.6(3) . . ?
C34 C33 H33 119.7 . . ?
C32 C33 H33 119.7 . . ?
C35 C34 C33 120.5(3) . . ?
C35 C34 H34 119.8 . . ?
C33 C34 H34 119.8 . . ?
C36 C35 C34 119.4(3) . . ?
C36 C35 H35 120.3 . . ?
C34 C35 H35 120.3 . . ?
C35 C36 C37 120.6(3) . . ?
C35 C36 H36 119.7 . . ?
C37 C36 H36 119.7 . . ?
C36 C37 C32 120.2(3) . . ?
C36 C37 H37 119.9 . . ?
C32 C37 H37 119.9 . . ?
C43 C38 C39 122.9(3) . . ?
C43 C38 N6 117.6(2) . . ?
C39 C38 N6 119.5(2) . . ?
C38 C39 C40 116.9(3) . . ?
C38 C39 C44 121.5(3) . . ?
C40 C39 C44 121.6(3) . . ?
C41 C40 C39 122.0(3) . . ?
C41 C40 H40 119.0 . . ?
C39 C40 H40 119.0 . . ?
C42 C41 C40 118.9(3) . . ?
C42 C41 C45 121.1(3) . . ?
C40 C41 C45 120.0(3) . . ?
C41 C42 C43 121.7(3) . . ?
C41 C42 H42 119.1 . . ?
C43 C42 H42 119.1 . . ?
C38 C43 C42 117.6(3) . . ?
C38 C43 C46 121.1(3) . . ?
C42 C43 C46 121.3(3) . . ?
C39 C44 H44A 109.5 . . ?
C39 C44 H44B 109.5 . . ?
H44A C44 H44B 109.5 . . ?
C39 C44 H44C 109.5 . . ?
H44A C44 H44C 109.5 . . ?
H44B C44 H44C 109.5 . . ?
C41 C45 H45A 109.5 . . ?
C41 C45 H45B 109.5 . . ?
H45A C45 H45B 109.5 . . ?
C41 C45 H45C 109.5 . . ?
H45A C45 H45C 109.5 . . ?
H45B C45 H45C 109.5 . . ?
C43 C46 H46A 109.5 . . ?
C43 C46 H46B 109.5 . . ?
H46A C46 H46B 109.5 . . ?
C43 C46 H46C 109.5 . . ?
H46A C46 H46C 109.5 . . ?
H46B C46 H46C 109.5 . . ?
C20_1 C19_1 C22_1 111.2(5) . . ?
C20_1 C19_1 C21_1 110.2(5) . . ?
C22_1 C19_1 C21_1 107.0(6) . . ?
C20_1 C19_1 C17 108.0(5) . . ?
C22_1 C19_1 C17 111.3(4) . . ?
C21_1 C19_1 C17 109.1(5) . . ?
C19_1 C20_1 H20A_1 109.5 . . ?
C19_1 C20_1 H20B_1 109.5 . . ?
H20A_1 C20_1 H20B_1 109.5 . . ?
C19_1 C20_1 H20C_1 109.5 . . ?
H20A_1 C20_1 H20C_1 109.5 . . ?
H20B_1 C20_1 H20C_1 109.5 . . ?
C19_1 C21_1 H21A_1 109.5 . . ?
C19_1 C21_1 H21B_1 109.5 . . ?
H21A_1 C21_1 H21B_1 109.5 . . ?
C19_1 C21_1 H21C_1 109.5 . . ?
H21A_1 C21_1 H21C_1 109.5 . . ?
H21B_1 C21_1 H21C_1 109.5 . . ?
C19_1 C22_1 H22A_1 109.5 . . ?
C19_1 C22_1 H22B_1 109.5 . . ?
H22A_1 C22_1 H22B_1 109.5 . . ?
C19_1 C22_1 H22C_1 109.5 . . ?
H22A_1 C22_1 H22C_1 109.5 . . ?
H22B_1 C22_1 H22C_1 109.5 . . ?
C17 C19_2 C21_2 104.3(13) . . ?
C17 C19_2 C20_2 116.2(15) . . ?
C21_2 C19_2 C20_2 108.4(16) . . ?
C17 C19_2 C22_2 113.5(14) . . ?
C21_2 C19_2 C22_2 108.4(15) . . ?
C20_2 C19_2 C22_2 105.7(15) . . ?
C19_2 C20_2 H20A_2 109.5 . . ?
C19_2 C20_2 H20B_2 109.5 . . ?
H20A_2 C20_2 H20B_2 109.5 . . ?
C19_2 C20_2 H20C_2 109.5 . . ?
H20A_2 C20_2 H20C_2 109.5 . . ?
H20B_2 C20_2 H20C_2 109.5 . . ?
C19_2 C21_2 H21A_2 109.5 . . ?
C19_2 C21_2 H21B_2 109.5 . . ?
H21A_2 C21_2 H21B_2 109.5 . . ?
C19_2 C21_2 H21C_2 109.5 . . ?
H21A_2 C21_2 H21C_2 109.5 . . ?
H21B_2 C21_2 H21C_2 109.5 . . ?
C19_2 C22_2 H22A_2 109.5 . . ?
C19_2 C22_2 H22B_2 109.5 . . ?
H22A_2 C22_2 H22B_2 109.5 . . ?
C19_2 C22_2 H22C_2 109.5 . . ?
H22A_2 C22_2 H22C_2 109.5 . . ?
H22B_2 C22_2 H22C_2 109.5 . . ?

loop_
_geom_bond_atom_site_label_1
_geom_bond_atom_site_label_2
_geom_bond_distance
_geom_bond_site_symmetry_2
_geom_bond_publ_flag
Rh1 C5 2.003(2) . ?
Rh1 C23 2.009(3) . ?
Rh1 N3 2.032(2) . ?
Rh1 N5 2.055(2) . ?
Rh1 N1 2.147(2) . ?
Rh1 N2 2.174(2) . ?
F1 P1 1.601(2) . ?
P1 F5 1.582(3) . ?
P1 F6 1.591(2) . ?
P1 F3 1.594(2) . ?
P1 F4 1.597(2) . ?
P1 F2 1.601(2) . ?
C1 N1 1.137(3) . ?
C1 C2 1.451(4) . ?
C2 H2A 0.9800 . ?
C2 H2B 0.9800 . ?
C2 H2C 0.9800 . ?
N2 C3 1.132(4) . ?
C5 C6 1.394(4) . ?
C5 C10 1.419(4) . ?
N5 C29 1.337(3) . ?
N5 N6 1.373(3) . ?
N4 C11 1.369(3) . ?
N4 C14 1.392(3) . ?
N4 C12 1.458(3) . ?
C4 C3 1.464(4) . ?
C4 H4A 0.9800 . ?
C4 H4B 0.9800 . ?
C4 H4C 0.9800 . ?
N3 C11 1.332(3) . ?
N3 C13 1.382(3) . ?
C6 C7 1.390(4) . ?
C6 H6 0.9500 . ?
N6 C31 1.375(3) . ?
N6 C38 1.449(3) . ?
C9 C8 1.393(4) . ?
C9 C10 1.396(4) . ?
C9 H9 0.9500 . ?
C8 C7 1.383(4) . ?
C8 H8 0.9500 . ?
C7 H7 0.9500 . ?
C11 C10 1.457(4) . ?
C17 C18 1.392(4) . ?
C17 C16 1.415(4) . ?
C17 C19_2 1.50(3) . ?
C17 C19_1 1.547(8) . ?
C12 H12A 0.9800 . ?
C12 H12B 0.9800 . ?
C12 H12C 0.9800 . ?
C13 C18 1.385(4) . ?
C13 C14 1.404(4) . ?
C14 C15 1.387(4) . ?
C15 C16 1.374(4) . ?
C15 H15 0.9500 . ?
C16 H16 0.9500 . ?
C18 H18 0.9500 . ?
C23 C24 1.381(3) . ?
C23 C28 1.407(4) . ?
C24 C25 1.396(4) . ?
C24 H24 0.9500 . ?
C25 C26 1.384(4) . ?
C25 H25 0.9500 . ?
C26 C27 1.384(4) . ?
C26 H26 0.9500 . ?
C27 C28 1.394(4) . ?
C27 H27 0.9500 . ?
C28 C29 1.461(4) . ?
C29 C30 1.399(4) . ?
C30 C31 1.376(4) . ?
C30 H30 0.9500 . ?
C31 C32 1.475(4) . ?
C32 C33 1.392(4) . ?
C32 C37 1.402(4) . ?
C33 C34 1.389(4) . ?
C33 H33 0.9500 . ?
C34 C35 1.385(5) . ?
C34 H34 0.9500 . ?
C35 C36 1.384(4) . ?
C35 H35 0.9500 . ?
C36 C37 1.389(4) . ?
C36 H36 0.9500 . ?
C37 H37 0.9500 . ?
C38 C43 1.389(4) . ?
C38 C39 1.392(4) . ?
C39 C40 1.397(4) . ?
C39 C44 1.491(4) . ?
C40 C41 1.386(5) . ?
C40 H40 0.9500 . ?
C41 C42 1.377(5) . ?
C41 C45 1.526(4) . ?
C42 C43 1.392(4) . ?
C42 H42 0.9500 . ?
C43 C46 1.500(4) . ?
C44 H44A 0.9800 . ?
C44 H44B 0.9800 . ?
C44 H44C 0.9800 . ?
C45 H45A 0.9800 . ?
C45 H45B 0.9800 . ?
C45 H45C 0.9800 . ?
C46 H46A 0.9800 . ?
C46 H46B 0.9800 . ?
C46 H46C 0.9800 . ?
C19_1 C20_1 1.526(7) . ?
C19_1 C22_1 1.531(7) . ?
C19_1 C21_1 1.535(8) . ?
C20_1 H20A_1 0.9800 . ?
C20_1 H20B_1 0.9800 . ?
C20_1 H20C_1 0.9800 . ?
C21_1 H21A_1 0.9800 . ?
C21_1 H21B_1 0.9800 . ?
C21_1 H21C_1 0.9800 . ?
C22_1 H22A_1 0.9800 . ?
C22_1 H22B_1 0.9800 . ?
C22_1 H22C_1 0.9800 . ?
C19_2 C21_2 1.530(14) . ?
C19_2 C20_2 1.531(14) . ?
C19_2 C22_2 1.539(14) . ?
C20_2 H20A_2 0.9800 . ?
C20_2 H20B_2 0.9800 . ?
C20_2 H20C_2 0.9800 . ?
C21_2 H21A_2 0.9800 . ?
C21_2 H21B_2 0.9800 . ?
C21_2 H21C_2 0.9800 . ?
C22_2 H22A_2 0.9800 . ?
C22_2 H22B_2 0.9800 . ?
C22_2 H22C_2 0.9800 . ?

loop_
_geom_torsion_atom_site_label_1
_geom_torsion_atom_site_label_2
_geom_torsion_atom_site_label_3
_geom_torsion_atom_site_label_4
_geom_torsion
_geom_torsion_site_symmetry_1
_geom_torsion_site_symmetry_2
_geom_torsion_site_symmetry_3
_geom_torsion_site_symmetry_4
_geom_torsion_publ_flag
C10 C5 C6 C7 -1.5(4) . . . . ?
Rh1 C5 C6 C7 -178.7(2) . . . . ?
C29 N5 N6 C31 1.0(3) . . . . ?
Rh1 N5 N6 C31 -179.53(19) . . . . ?
C29 N5 N6 C38 162.4(2) . . . . ?
Rh1 N5 N6 C38 -18.1(4) . . . . ?
C10 C9 C8 C7 -1.1(4) . . . . ?
C9 C8 C7 C6 -0.5(4) . . . . ?
C5 C6 C7 C8 1.9(4) . . . . ?
C13 N3 C11 N4 2.4(3) . . . . ?
Rh1 N3 C11 N4 170.68(16) . . . . ?
C13 N3 C11 C10 -170.3(2) . . . . ?
Rh1 N3 C11 C10 -2.1(3) . . . . ?
C14 N4 C11 N3 -2.2(3) . . . . ?
C12 N4 C11 N3 -179.9(2) . . . . ?
C14 N4 C11 C10 169.1(3) . . . . ?
C12 N4 C11 C10 -8.6(5) . . . . ?
C8 C9 C10 C5 1.5(4) . . . . ?
C8 C9 C10 C11 -174.9(3) . . . . ?
C6 C5 C10 C9 -0.2(4) . . . . ?
Rh1 C5 C10 C9 177.4(2) . . . . ?
C6 C5 C10 C11 176.6(2) . . . . ?
Rh1 C5 C10 C11 -5.8(3) . . . . ?
N3 C11 C10 C9 -178.2(3) . . . . ?
N4 C11 C10 C9 10.9(5) . . . . ?
N3 C11 C10 C5 5.1(3) . . . . ?
N4 C11 C10 C5 -165.7(3) . . . . ?
C11 N3 C13 C18 175.2(3) . . . . ?
Rh1 N3 C13 C18 10.4(4) . . . . ?
C11 N3 C13 C14 -1.7(3) . . . . ?
Rh1 N3 C13 C14 -166.45(19) . . . . ?
C11 N4 C14 C15 -176.8(3) . . . . ?
C12 N4 C14 C15 1.0(5) . . . . ?
C11 N4 C14 C13 1.1(3) . . . . ?
C12 N4 C14 C13 178.9(2) . . . . ?
N3 C13 C14 C15 178.5(2) . . . . ?
C18 C13 C14 C15 1.3(4) . . . . ?
N3 C13 C14 N4 0.3(3) . . . . ?
C18 C13 C14 N4 -176.9(2) . . . . ?
N4 C14 C15 C16 177.2(3) . . . . ?
C13 C14 C15 C16 -0.5(4) . . . . ?
C14 C15 C16 C17 -0.5(4) . . . . ?
C18 C17 C16 C15 0.7(4) . . . . ?
C19_2 C17 C16 C15 -169.3(7) . . . . ?
C19_1 C17 C16 C15 177.7(4) . . . . ?
N3 C13 C18 C17 -177.5(3) . . . . ?
C14 C13 C18 C17 -1.0(4) . . . . ?
C16 C17 C18 C13 0.0(4) . . . . ?
C19_2 C17 C18 C13 169.8(8) . . . . ?
C19_1 C17 C18 C13 -176.8(4) . . . . ?
C28 C23 C24 C25 0.2(4) . . . . ?
Rh1 C23 C24 C25 -179.44(19) . . . . ?
C23 C24 C25 C26 0.0(4) . . . . ?
C24 C25 C26 C27 -0.2(4) . . . . ?
C25 C26 C27 C28 0.1(4) . . . . ?
C26 C27 C28 C23 0.1(4) . . . . ?
C26 C27 C28 C29 -177.3(3) . . . . ?
C24 C23 C28 C27 -0.3(4) . . . . ?
Rh1 C23 C28 C27 179.4(2) . . . . ?
C24 C23 C28 C29 177.3(2) . . . . ?
Rh1 C23 C28 C29 -3.0(3) . . . . ?
N6 N5 C29 C30 0.2(3) . . . . ?
Rh1 N5 C29 C30 -179.40(18) . . . . ?
N6 N5 C29 C28 -178.5(2) . . . . ?
Rh1 N5 C29 C28 1.9(3) . . . . ?
C27 C28 C29 N5 178.2(2) . . . . ?
C23 C28 C29 N5 0.7(3) . . . . ?
C27 C28 C29 C30 -0.1(5) . . . . ?
C23 C28 C29 C30 -177.6(3) . . . . ?
N5 C29 C30 C31 -1.3(3) . . . . ?
C28 C29 C30 C31 177.1(3) . . . . ?
N5 N6 C31 C30 -1.8(3) . . . . ?
C38 N6 C31 C30 -161.1(3) . . . . ?
N5 N6 C31 C32 177.6(2) . . . . ?
C38 N6 C31 C32 18.3(4) . . . . ?
C29 C30 C31 N6 1.9(3) . . . . ?
C29 C30 C31 C32 -177.5(3) . . . . ?
N6 C31 C32 C33 -153.9(3) . . . . ?
C30 C31 C32 C33 25.3(4) . . . . ?
N6 C31 C32 C37 28.5(4) . . . . ?
C30 C31 C32 C37 -152.2(3) . . . . ?
C37 C32 C33 C34 0.1(4) . . . . ?
C31 C32 C33 C34 -177.6(3) . . . . ?
C32 C33 C34 C35 -0.1(5) . . . . ?
C33 C34 C35 C36 -0.5(5) . . . . ?
C34 C35 C36 C37 1.0(4) . . . . ?
C35 C36 C37 C32 -1.0(4) . . . . ?
C33 C32 C37 C36 0.4(4) . . . . ?
C31 C32 C37 C36 178.0(3) . . . . ?
N5 N6 C38 C43 -87.3(3) . . . . ?
C31 N6 C38 C43 70.2(3) . . . . ?
N5 N6 C38 C39 91.4(3) . . . . ?
C31 N6 C38 C39 -111.2(3) . . . . ?
C43 C38 C39 C40 0.4(4) . . . . ?
N6 C38 C39 C40 -178.2(2) . . . . ?
C43 C38 C39 C44 178.5(2) . . . . ?
N6 C38 C39 C44 -0.2(4) . . . . ?
C38 C39 C40 C41 -0.3(4) . . . . ?
C44 C39 C40 C41 -178.4(3) . . . . ?
C39 C40 C41 C42 0.2(4) . . . . ?
C39 C40 C41 C45 180.0(3) . . . . ?
C40 C41 C42 C43 -0.1(4) . . . . ?
C45 C41 C42 C43 -179.9(3) . . . . ?
C39 C38 C43 C42 -0.4(4) . . . . ?
N6 C38 C43 C42 178.3(2) . . . . ?
C39 C38 C43 C46 179.3(2) . . . . ?
N6 C38 C43 C46 -2.1(4) . . . . ?
C41 C42 C43 C38 0.2(4) . . . . ?
C41 C42 C43 C46 -179.4(3) . . . . ?
C18 C17 C19_1 C20_1 -122.4(5) . . . . ?
C16 C17 C19_1 C20_1 60.7(6) . . . . ?
C18 C17 C19_1 C22_1 -0.1(7) . . . . ?
C16 C17 C19_1 C22_1 -176.9(4) . . . . ?
C18 C17 C19_1 C21_1 117.8(4) . . . . ?
C16 C17 C19_1 C21_1 -59.1(5) . . . . ?
C18 C17 C19_2 C21_2 77.7(13) . . . . ?
C16 C17 C19_2 C21_2 -112.6(12) . . . . ?
C18 C17 C19_2 C20_2 -163.0(11) . . . . ?
C16 C17 C19_2 C20_2 6.6(16) . . . . ?
C18 C17 C19_2 C22_2 -40.1(16) . . . . ?
C16 C17 C19_2 C22_2 129.5(12) . . . . ?
